data_2236836
loop_
_publ_author_name
'Muller, Alfred'
'Davis, Wade L.'

_publ_section_title
;
 (\h^6^-Benzene)dichlorido(dicyclohexylphenylphosphane)ruthenium(II)
 benzene sesquisolvate
;
_journal_coeditor_code CV5349
_journal_issue 12
_journal_name_full 'Acta Crystallographica Section E'
_journal_page_first m1446
_journal_page_last m1447
_journal_paper_doi 10.1107/S1600536812044674
_journal_volume 68
_journal_year 2012
_chemical_formula_iupac '[Ru Cl2 (C6 H6) (C18 H27 P)], 1.5C6 H6'
_chemical_formula_moiety 'C24 H33 Cl2 P Ru, 1.5(C6 H6)'
_chemical_formula_sum 'C33 H42 Cl2 P Ru'
_chemical_formula_weight 641.61
_chemical_name_systematic
;
(\h^6^-Benzene)dichlorido(dicyclohexylphenylphosphane)ruthenium(II) benzene
sesquisolvate
;
_space_group_IT_number 2
_symmetry_cell_setting triclinic
_symmetry_space_group_name_Hall '-P 1'
_symmetry_space_group_name_H-M 'P -1'
_atom_sites_solution_hydrogens geom
_atom_sites_solution_primary direct
_atom_sites_solution_secondary difmap
_audit_creation_method 'WinGX routine CIF_UPDATE'
_cell_angle_alpha 90.346(2)
_cell_angle_beta 91.7480(10)
_cell_angle_gamma 106.9790(10)
_cell_formula_units_Z 2
_cell_length_a 10.0893(8)
_cell_length_b 10.8325(9)
_cell_length_c 14.4937(12)
_cell_measurement_reflns_used 9969
_cell_measurement_temperature 100(2)
_cell_measurement_theta_max 28.37
_cell_measurement_theta_min 2.40
_cell_volume 1514.1(2)
_computing_cell_refinement 'SAINT (Bruker, 2008)'
_computing_data_collection 'APEX2 (Bruker, 2011)'
_computing_data_reduction 'SAINT and XPREP (Bruker, 2008)'
_computing_molecular_graphics 'DIAMOND (Brandenburg & Putz, 2005)'
_computing_publication_material 'publCIF (Westrip, 2010) and WinGX (Farrugia, 1999)'
_computing_structure_refinement 'SHELXL97 (Sheldrick, 2008)'
_computing_structure_solution 'SIR97 (Altomare <i>et al.</i>, 1999)'
_diffrn_ambient_temperature 100(2)
_diffrn_detector_area_resol_mean 8.4
_diffrn_measured_fraction_theta_full 0.998
_diffrn_measured_fraction_theta_max 0.998
_diffrn_measurement_device_type 'Bruker APEX DUO 4K CCD'
_diffrn_measurement_method '\f and \w scans'
_diffrn_radiation_monochromator graphite
_diffrn_radiation_source 'sealed tube'
_diffrn_radiation_type MoK\a
_diffrn_radiation_wavelength 0.71073
_diffrn_reflns_av_R_equivalents 0.0221
_diffrn_reflns_limit_h_max 13
_diffrn_reflns_limit_h_min -12
_diffrn_reflns_limit_k_max 14
_diffrn_reflns_limit_k_min -14
_diffrn_reflns_limit_l_max 19
_diffrn_reflns_limit_l_min -19
_diffrn_reflns_number 49345
_diffrn_reflns_theta_full 28.39
_diffrn_reflns_theta_max 28.39
_diffrn_reflns_theta_min 1.97
_diffrn_standards_decay_% 0
_diffrn_standards_interval_count 0
_diffrn_standards_interval_time 0
_diffrn_standards_number 0
_exptl_absorpt_coefficient_mu 0.768
_exptl_absorpt_correction_T_max 0.8870
_exptl_absorpt_correction_T_min 0.7337
_exptl_absorpt_correction_type multi-scan
_exptl_absorpt_process_details '(SADABS; Bruker, 2008)'
_exptl_crystal_colour orange
_exptl_crystal_density_diffrn 1.407
_exptl_crystal_density_method 'not measured'
_exptl_crystal_description needle
_exptl_crystal_F_000 666
_exptl_crystal_size_max 0.43
_exptl_crystal_size_mid 0.17
_exptl_crystal_size_min 0.16
_refine_diff_density_max 0.536
_refine_diff_density_min -0.434
_refine_ls_extinction_method none
_refine_ls_goodness_of_fit_ref 1.03
_refine_ls_hydrogen_treatment constr
_refine_ls_matrix_type full
_refine_ls_number_parameters 334
_refine_ls_number_reflns 7589
_refine_ls_number_restraints 0
_refine_ls_restrained_S_all 1.03
_refine_ls_R_factor_all 0.0203
_refine_ls_R_factor_gt 0.018
_refine_ls_shift/su_max 0.006
_refine_ls_shift/su_mean 0
_refine_ls_structure_factor_coef Fsqd
_refine_ls_weighting_details 'calc w=1/[\s^2^(Fo^2^)+(0.0236P)^2^+0.8124P] where P=(Fo^2^+2Fc^2^)/3'
_refine_ls_weighting_scheme calc
_refine_ls_wR_factor_gt 0.0465
_refine_ls_wR_factor_ref 0.0481
_reflns_number_gt 7093
_reflns_number_total 7589
_reflns_threshold_expression >2\s(I)
_cod_data_source_file cv5349.cif
_cod_data_source_block I
_cod_database_code 2236836
_cod_database_fobs_code 2236836

loop_
_symmetry_equiv_pos_as_xyz
'x, y, z'
'-x, -y, -z'

loop_
_atom_site_type_symbol
_atom_site_label
_atom_site_fract_x
_atom_site_fract_y
_atom_site_fract_z
_atom_site_U_iso_or_equiv
_atom_site_adp_type
_atom_site_calc_flag
_atom_site_refinement_flags
_atom_site_occupancy
C C13 0.23801(12) 0.90129(11) 0.13276(8) 0.0128(2) Uani d . 1
H H13 0.2204 0.8214 0.1704 0.015 Uiso calc R 1
Ru Ru1 0.291263(9) 1.021309(9) 0.364239(6) 0.01185(3) Uani d . 1
Cl Cl2 0.35692(3) 0.82818(3) 0.330250(19) 0.01576(6) Uani d . 1
Cl Cl1 0.51362(3) 1.14613(3) 0.310072(19) 0.01539(6) Uani d . 1
P P1 0.20357(3) 1.02428(3) 0.210321(19) 0.01140(6) Uani d . 1
C C21 -0.20563(14) 1.02643(15) 0.22475(9) 0.0240(3) Uani d . 1
H H21 -0.2563 1.0878 0.2254 0.029 Uiso calc R 1
C C24 -0.05677(13) 0.84778(13) 0.22298(9) 0.0199(2) Uani d . 1
H H24 -0.0066 0.786 0.2228 0.024 Uiso calc R 1
C C7 0.27287(12) 1.18293(11) 0.15452(8) 0.0141(2) Uani d . 1
H H7 0.3714 1.1894 0.1416 0.017 Uiso calc R 1
C C3 0.34809(14) 1.10795(13) 0.50804(8) 0.0205(2) Uani d . 1
H H3 0.4342 1.1512 0.5383 0.025 Uiso calc R 1
C C19 0.01393(12) 0.97891(12) 0.21045(8) 0.0151(2) Uani d . 1
C C12 0.28055(14) 1.29985(12) 0.21791(8) 0.0189(2) Uani d . 1
H H12A 0.1856 1.3019 0.2314 0.023 Uiso calc R 1
H H12B 0.3285 1.2914 0.2771 0.023 Uiso calc R 1
C C15 0.17462(13) 0.74268(12) -0.00063(8) 0.0184(2) Uani d . 1
H H15A 0.1478 0.6683 0.0413 0.022 Uiso calc R 1
H H15B 0.1177 0.7191 -0.0585 0.022 Uiso calc R 1
C C6 0.08641(13) 0.98146(14) 0.42244(8) 0.0207(3) Uani d . 1
H H6 -0.0029 0.9389 0.3963 0.025 Uiso calc R 1
C C5 0.16284(14) 0.91076(14) 0.47028(9) 0.0217(3) Uani d . 1
H H5 0.1282 0.8193 0.472 0.026 Uiso calc R 1
C C9 0.28183(16) 1.32479(12) 0.01475(9) 0.0227(3) Uani d . 1
H H9A 0.3764 1.3232 -0.0004 0.027 Uiso calc R 1
H H9B 0.2323 1.334 -0.0436 0.027 Uiso calc R 1
C C23 -0.19916(14) 0.80717(14) 0.23563(10) 0.0247(3) Uani d . 1
H H23 -0.2455 0.7181 0.2432 0.03 Uiso calc R 1
C C2 0.27617(14) 1.18010(13) 0.45379(8) 0.0197(2) Uani d . 1
H H2 0.3173 1.2698 0.4449 0.024 Uiso calc R 1
C C1 0.14425(13) 1.11748(13) 0.41362(8) 0.0199(2) Uani d . 1
H H1 0.094 1.1659 0.3807 0.024 Uiso calc R 1
C C20 -0.06275(13) 1.06759(13) 0.21126(8) 0.0188(2) Uani d . 1
H H20 -0.0174 1.1566 0.2026 0.023 Uiso calc R 1
C C22 -0.27381(14) 0.89684(15) 0.23717(9) 0.0255(3) Uani d . 1
H H22 -0.3707 0.8694 0.2467 0.031 Uiso calc R 1
C C4 0.29264(14) 0.97544(14) 0.51658(8) 0.0216(3) Uani d . 1
H H4 0.3402 0.9279 0.5528 0.026 Uiso calc R 1
C C17 0.42054(13) 0.81708(12) 0.06445(8) 0.0166(2) Uani d . 1
H H17A 0.5191 0.8397 0.0478 0.02 Uiso calc R 1
H H17B 0.4037 0.7463 0.1095 0.02 Uiso calc R 1
C C8 0.20528(14) 1.19726(12) 0.05982(8) 0.0187(2) Uani d . 1
H H8A 0.2067 1.1243 0.0188 0.022 Uiso calc R 1
H H8B 0.1073 1.1941 0.0679 0.022 Uiso calc R 1
C C29 0.13687(16) 0.64750(15) 0.65832(10) 0.0294(3) Uani d . 1
H H29 0.2034 0.7136 0.6276 0.035 Uiso calc R 1
C C25 -0.08721(15) 0.49053(14) 0.65995(11) 0.0298(3) Uani d . 1
H H25 -0.174 0.4484 0.6301 0.036 Uiso calc R 1
C C10 0.29188(18) 1.44049(13) 0.07790(10) 0.0281(3) Uani d . 1
H H10A 0.1979 1.4486 0.0869 0.034 Uiso calc R 1
H H10B 0.3476 1.5203 0.0485 0.034 Uiso calc R 1
C C30 0.00960(16) 0.58659(15) 0.61498(10) 0.0297(3) Uani d . 1
H H30 -0.0109 0.6108 0.5546 0.036 Uiso calc R 1
C C11 0.35888(16) 1.42569(12) 0.17166(10) 0.0257(3) Uani d . 1
H H11A 0.3598 1.4998 0.2123 0.031 Uiso calc R 1
H H11B 0.4562 1.4266 0.1632 0.031 Uiso calc R 1
C C27 0.06923(17) 0.51601(14) 0.79164(10) 0.0281(3) Uani d . 1
H H27 0.0895 0.4918 0.8521 0.034 Uiso calc R 1
C C28 0.16672(16) 0.61169(14) 0.74646(10) 0.0288(3) Uani d . 1
H H28 0.2541 0.6528 0.7759 0.035 Uiso calc R 1
C C26 -0.05788(16) 0.45575(13) 0.74830(11) 0.0284(3) Uani d . 1
H H26 -0.125 0.3905 0.7793 0.034 Uiso calc R 1
C C18 0.39160(12) 0.93493(11) 0.10898(8) 0.0143(2) Uani d . 1
H H18A 0.4145 1.008 0.0658 0.017 Uiso calc R 1
H H18B 0.4504 0.9612 0.1658 0.017 Uiso calc R 1
C C14 0.14528(13) 0.86015(12) 0.04474(8) 0.0176(2) Uani d . 1
H H14A 0.0465 0.838 0.0607 0.021 Uiso calc R 1
H H14B 0.1641 0.9325 0.0009 0.021 Uiso calc R 1
C C16 0.32791(13) 0.77092(12) -0.02223(8) 0.0180(2) Uani d . 1
H H16A 0.3521 0.8381 -0.0699 0.022 Uiso calc R 1
H H16B 0.3447 0.6918 -0.0472 0.022 Uiso calc R 1
C C31 0.52440(16) 0.43687(14) 0.57897(10) 0.0283(3) Uani d . 1
H H31 0.541 0.3936 0.633 0.034 Uiso calc R 1
C C32 0.59078(16) 0.42566(14) 0.49868(11) 0.0293(3) Uani d . 1
H H32 0.6532 0.3748 0.4977 0.035 Uiso calc R 1
C C33 0.43334(16) 0.51160(14) 0.58070(11) 0.0291(3) Uani d . 1
H H33 0.3878 0.5197 0.6358 0.035 Uiso calc R 1

loop_
_atom_site_aniso_label
_atom_site_aniso_U_11
_atom_site_aniso_U_22
_atom_site_aniso_U_33
_atom_site_aniso_U_12
_atom_site_aniso_U_13
_atom_site_aniso_U_23
C13 0.0132(5) 0.0144(5) 0.0112(5) 0.0050(4) -0.0004(4) -0.0011(4)
Ru1 0.01057(5) 0.01581(5) 0.00970(5) 0.00475(3) -0.00032(3) 0.00017(3)
Cl2 0.01653(13) 0.01590(12) 0.01587(12) 0.00649(10) -0.00139(10) 0.00159(10)
Cl1 0.01180(12) 0.01761(13) 0.01576(12) 0.00284(10) -0.00064(10) 0.00031(10)
P1 0.01084(13) 0.01358(13) 0.01068(13) 0.00509(10) -0.00095(10) -0.00060(10)
C21 0.0192(6) 0.0392(8) 0.0191(6) 0.0170(6) -0.0003(5) -0.0004(5)
C24 0.0154(6) 0.0228(6) 0.0218(6) 0.0060(5) 0.0005(5) -0.0028(5)
C7 0.0158(5) 0.0138(5) 0.0134(5) 0.0055(4) -0.0009(4) 0.0000(4)
C3 0.0196(6) 0.0323(7) 0.0105(5) 0.0097(5) -0.0018(4) -0.0046(5)
C19 0.0121(5) 0.0222(6) 0.0121(5) 0.0067(4) -0.0013(4) -0.0019(4)
C12 0.0259(6) 0.0163(5) 0.0156(5) 0.0085(5) -0.0024(5) -0.0023(4)
C15 0.0220(6) 0.0181(6) 0.0152(5) 0.0064(5) -0.0021(5) -0.0037(4)
C6 0.0143(6) 0.0338(7) 0.0138(5) 0.0065(5) 0.0035(4) -0.0019(5)
C5 0.0214(6) 0.0282(7) 0.0150(6) 0.0057(5) 0.0069(5) 0.0040(5)
C9 0.0350(7) 0.0187(6) 0.0165(6) 0.0108(5) 0.0019(5) 0.0030(5)
C23 0.0160(6) 0.0296(7) 0.0247(7) 0.0008(5) 0.0011(5) -0.0029(5)
C2 0.0232(6) 0.0252(6) 0.0128(5) 0.0103(5) 0.0004(5) -0.0049(5)
C1 0.0191(6) 0.0322(7) 0.0128(5) 0.0144(5) 0.0012(4) -0.0027(5)
C20 0.0181(6) 0.0260(6) 0.0150(5) 0.0107(5) 0.0000(4) -0.0001(5)
C22 0.0122(6) 0.0445(8) 0.0195(6) 0.0080(6) 0.0002(5) -0.0022(6)
C4 0.0234(6) 0.0347(7) 0.0100(5) 0.0133(6) 0.0024(5) 0.0042(5)
C17 0.0179(6) 0.0187(5) 0.0155(5) 0.0086(5) 0.0023(4) -0.0001(4)
C8 0.0247(6) 0.0181(6) 0.0138(5) 0.0075(5) -0.0029(5) 0.0006(4)
C29 0.0274(7) 0.0277(7) 0.0265(7) -0.0026(6) 0.0052(6) 0.0001(6)
C25 0.0208(7) 0.0254(7) 0.0402(8) 0.0026(5) -0.0036(6) -0.0017(6)
C10 0.0477(9) 0.0177(6) 0.0219(6) 0.0143(6) 0.0010(6) 0.0028(5)
C30 0.0328(8) 0.0284(7) 0.0251(7) 0.0048(6) -0.0028(6) 0.0004(6)
C11 0.0376(8) 0.0147(6) 0.0238(7) 0.0066(5) -0.0025(6) -0.0016(5)
C27 0.0383(8) 0.0232(6) 0.0234(7) 0.0100(6) 0.0012(6) -0.0002(5)
C28 0.0249(7) 0.0286(7) 0.0280(7) 0.0011(6) -0.0031(6) -0.0057(6)
C26 0.0276(7) 0.0185(6) 0.0376(8) 0.0036(5) 0.0098(6) 0.0035(5)
C18 0.0143(5) 0.0154(5) 0.0138(5) 0.0050(4) 0.0018(4) -0.0001(4)
C14 0.0184(6) 0.0212(6) 0.0148(5) 0.0089(5) -0.0043(4) -0.0049(4)
C16 0.0237(6) 0.0182(6) 0.0141(5) 0.0094(5) 0.0016(5) -0.0017(4)
C31 0.0353(8) 0.0228(6) 0.0273(7) 0.0108(6) -0.0125(6) -0.0045(5)
C32 0.0307(7) 0.0253(7) 0.0353(8) 0.0147(6) -0.0106(6) -0.0079(6)
C33 0.0328(8) 0.0269(7) 0.0283(7) 0.0106(6) -0.0043(6) -0.0071(6)

loop_
_atom_type_symbol
_atom_type_description
_atom_type_scat_dispersion_real
_atom_type_scat_dispersion_imag
_atom_type_scat_source
C C 0.0033 0.0016 'International Tables Vol C Tables 4.2.6.8 and 6.1.1.4'
H H 0 0 'International Tables Vol C Tables 4.2.6.8 and 6.1.1.4'
P P 0.1023 0.0942 'International Tables Vol C Tables 4.2.6.8 and 6.1.1.4'
Cl Cl 0.1484 0.1585 'International Tables Vol C Tables 4.2.6.8 and 6.1.1.4'
Ru Ru -1.2594 0.8363 'International Tables Vol C Tables 4.2.6.8 and 6.1.1.4'

loop_
_geom_angle_atom_site_label_1
_geom_angle_atom_site_label_2
_geom_angle_atom_site_label_3
_geom_angle_site_symmetry_1
_geom_angle_site_symmetry_3
_geom_angle
C18 C13 C14 . . 110.24(9)
C18 C13 P1 . . 111.93(8)
C14 C13 P1 . . 118.23(8)
C18 C13 H13 . . 105.1
C14 C13 H13 . . 105.1
P1 C13 H13 . . 105.1
C5 Ru1 C1 . . 68.40(5)
C5 Ru1 C6 . . 37.73(5)
C1 Ru1 C6 . . 38.15(5)
C5 Ru1 C2 . . 80.54(5)
C1 Ru1 C2 . . 37.65(5)
C6 Ru1 C2 . . 68.32(5)
C5 Ru1 C4 . . 37.68(5)
C1 Ru1 C4 . . 79.39(5)
C6 Ru1 C4 . . 67.44(5)
C2 Ru1 C4 . . 66.63(5)
C5 Ru1 C3 . . 66.62(5)
C1 Ru1 C3 . . 67.21(5)
C6 Ru1 C3 . . 79.24(5)
C2 Ru1 C3 . . 37.50(5)
C4 Ru1 C3 . . 35.64(5)
C5 Ru1 P1 . . 121.28(4)
C1 Ru1 P1 . . 90.39(3)
C6 Ru1 P1 . . 93.12(3)
C2 Ru1 P1 . . 115.10(3)
C4 Ru1 P1 . . 158.87(4)
C3 Ru1 P1 . . 152.44(4)
C5 Ru1 Cl1 . . 151.18(4)
C1 Ru1 Cl1 . . 120.39(4)
C6 Ru1 Cl1 . . 158.52(4)
C2 Ru1 Cl1 . . 92.13(4)
C4 Ru1 Cl1 . . 114.00(4)
C3 Ru1 Cl1 . . 90.67(4)
P1 Ru1 Cl1 . . 87.124(11)
C5 Ru1 Cl2 . . 86.78(4)
C1 Ru1 Cl2 . . 151.53(4)
C6 Ru1 Cl2 . . 113.39(4)
C2 Ru1 Cl2 . . 153.91(3)
C4 Ru1 Cl2 . . 89.50(4)
C3 Ru1 Cl2 . . 116.42(3)
P1 Ru1 Cl2 . . 90.969(10)
Cl1 Ru1 Cl2 . . 88.071(11)
C19 P1 C13 . . 103.21(5)
C19 P1 C7 . . 110.18(5)
C13 P1 C7 . . 106.93(5)
C19 P1 Ru1 . . 109.13(4)
C13 P1 Ru1 . . 113.89(4)
C7 P1 Ru1 . . 113.03(4)
C22 C21 C20 . . 120.56(12)
C22 C21 H21 . . 119.7
C20 C21 H21 . . 119.7
C23 C24 C19 . . 121.02(12)
C23 C24 H24 . . 119.5
C19 C24 H24 . . 119.5
C12 C7 C8 . . 110.59(9)
C12 C7 P1 . . 114.10(8)
C8 C7 P1 . . 115.61(8)
C12 C7 H7 . . 105.1
C8 C7 H7 . . 105.1
P1 C7 H7 . . 105.1
C4 C3 C2 . . 120.40(12)
C4 C3 Ru1 . . 72.14(7)
C2 C3 Ru1 . . 68.39(7)
C4 C3 H3 . . 119.8
C2 C3 H3 . . 119.8
Ru1 C3 H3 . . 132.8
C20 C19 C24 . . 118.14(11)
C20 C19 P1 . . 124.07(10)
C24 C19 P1 . . 117.23(9)
C11 C12 C7 . . 110.46(10)
C11 C12 H12A . . 109.6
C7 C12 H12A . . 109.6
C11 C12 H12B . . 109.6
C7 C12 H12B . . 109.6
H12A C12 H12B . . 108.1
C16 C15 C14 . . 111.35(10)
C16 C15 H15A . . 109.4
C14 C15 H15A . . 109.4
C16 C15 H15B . . 109.4
C14 C15 H15B . . 109.4
H15A C15 H15B . . 108
C5 C6 C1 . . 119.38(12)
C5 C6 Ru1 . . 70.72(7)
C1 C6 Ru1 . . 70.89(7)
C5 C6 H6 . . 120.3
C1 C6 H6 . . 120.3
Ru1 C6 H6 . . 130.6
C6 C5 C4 . . 120.66(13)
C6 C5 Ru1 . . 71.55(7)
C4 C5 Ru1 . . 74.79(7)
C6 C5 H5 . . 119.7
C4 C5 H5 . . 119.7
Ru1 C5 H5 . . 125.8
C10 C9 C8 . . 111.74(11)
C10 C9 H9A . . 109.3
C8 C9 H9A . . 109.3
C10 C9 H9B . . 109.3
C8 C9 H9B . . 109.3
H9A C9 H9B . . 107.9
C24 C23 C22 . . 120.14(13)
C24 C23 H23 . . 119.9
C22 C23 H23 . . 119.9
C1 C2 C3 . . 119.86(12)
C1 C2 Ru1 . . 70.74(7)
C3 C2 Ru1 . . 74.12(7)
C1 C2 H2 . . 120.1
C3 C2 H2 . . 120.1
Ru1 C2 H2 . . 127
C2 C1 C6 . . 119.93(12)
C2 C1 Ru1 . . 71.60(7)
C6 C1 Ru1 . . 70.96(7)
C2 C1 H1 . . 120
C6 C1 H1 . . 120
Ru1 C1 H1 . . 129.9
C19 C20 C21 . . 120.63(13)
C19 C20 H20 . . 119.7
C21 C20 H20 . . 119.7
C21 C22 C23 . . 119.51(12)
C21 C22 H22 . . 120.2
C23 C22 H22 . . 120.2
C3 C4 C5 . . 119.47(12)
C3 C4 Ru1 . . 72.22(7)
C5 C4 Ru1 . . 67.54(7)
C3 C4 H4 . . 120.3
C5 C4 H4 . . 120.3
Ru1 C4 H4 . . 133
C16 C17 C18 . . 111.25(10)
C16 C17 H17A . . 109.4
C18 C17 H17A . . 109.4
C16 C17 H17B . . 109.4
C18 C17 H17B . . 109.4
H17A C17 H17B . . 108
C9 C8 C7 . . 111.20(10)
C9 C8 H8A . . 109.4
C7 C8 H8A . . 109.4
C9 C8 H8B . . 109.4
C7 C8 H8B . . 109.4
H8A C8 H8B . . 108
C28 C29 C30 . . 119.92(14)
C28 C29 H29 . . 120
C30 C29 H29 . . 120
C30 C25 C26 . . 120.13(14)
C30 C25 H25 . . 119.9
C26 C25 H25 . . 119.9
C9 C10 C11 . . 111.01(11)
C9 C10 H10A . . 109.4
C11 C10 H10A . . 109.4
C9 C10 H10B . . 109.4
C11 C10 H10B . . 109.4
H10A C10 H10B . . 108
C25 C30 C29 . . 119.91(14)
C25 C30 H30 . . 120
C29 C30 H30 . . 120
C10 C11 C12 . . 111.49(12)
C10 C11 H11A . . 109.3
C12 C11 H11A . . 109.3
C10 C11 H11B . . 109.3
C12 C11 H11B . . 109.3
H11A C11 H11B . . 108
C26 C27 C28 . . 119.83(14)
C26 C27 H27 . . 120.1
C28 C27 H27 . . 120.1
C27 C28 C29 . . 120.08(14)
C27 C28 H28 . . 120
C29 C28 H28 . . 120
C25 C26 C27 . . 120.12(14)
C25 C26 H26 . . 119.9
C27 C26 H26 . . 119.9
C17 C18 C13 . . 109.57(10)
C17 C18 H18A . . 109.8
C13 C18 H18A . . 109.8
C17 C18 H18B . . 109.8
C13 C18 H18B . . 109.8
H18A C18 H18B . . 108.2
C15 C14 C13 . . 109.76(10)
C15 C14 H14A . . 109.7
C13 C14 H14A . . 109.7
C15 C14 H14B . . 109.7
C13 C14 H14B . . 109.7
H14A C14 H14B . . 108.2
C15 C16 C17 . . 111.11(10)
C15 C16 H16A . . 109.4
C17 C16 H16A . . 109.4
C15 C16 H16B . . 109.4
C17 C16 H16B . . 109.4
H16A C16 H16B . . 108
C32 C31 C33 . . 119.98(14)
C32 C31 H31 . . 120
C33 C31 H31 . . 120
C31 C32 C33 . 2_666 120.33(14)
C31 C32 H32 . . 119.8
C33 C32 H32 2_666 . 119.8
C32 C33 C31 2_666 . 119.69(15)
C32 C33 H33 2_666 . 120.2
C31 C33 H33 . . 120.2

loop_
_geom_bond_atom_site_label_1
_geom_bond_atom_site_label_2
_geom_bond_site_symmetry_2
_geom_bond_distance
C13 C18 . 1.5352(16)
C13 C14 . 1.5422(15)
C13 P1 . 1.8536(11)
C13 H13 . 1
Ru1 C5 . 2.1708(13)
Ru1 C1 . 2.1808(12)
Ru1 C6 . 2.1816(13)
Ru1 C2 . 2.1919(12)
Ru1 C4 . 2.2667(12)
Ru1 C3 . 2.2677(12)
Ru1 P1 . 2.3786(3)
Ru1 Cl1 . 2.4137(3)
Ru1 Cl2 . 2.4239(3)
P1 C19 . 1.8312(12)
P1 C7 . 1.8564(12)
C21 C22 . 1.387(2)
C21 C20 . 1.3993(18)
C21 H21 . 0.95
C24 C23 . 1.3925(18)
C24 C19 . 1.4067(18)
C24 H24 . 0.95
C7 C12 . 1.5422(16)
C7 C8 . 1.5429(16)
C7 H7 . 1
C3 C4 . 1.388(2)
C3 C2 . 1.4351(18)
C3 H3 . 0.95
C19 C20 . 1.3986(17)
C12 C11 . 1.5318(18)
C12 H12A . 0.99
C12 H12B . 0.99
C15 C16 . 1.5290(18)
C15 C14 . 1.5366(16)
C15 H15A . 0.99
C15 H15B . 0.99
C6 C5 . 1.4074(19)
C6 C1 . 1.426(2)
C6 H6 . 0.95
C5 C4 . 1.4357(19)
C5 H5 . 0.95
C9 C10 . 1.5249(18)
C9 C8 . 1.5330(18)
C9 H9A . 0.99
C9 H9B . 0.99
C23 C22 . 1.393(2)
C23 H23 . 0.95
C2 C1 . 1.4111(18)
C2 H2 . 0.95
C1 H1 . 0.95
C20 H20 . 0.95
C22 H22 . 0.95
C4 H4 . 0.95
C17 C16 . 1.5328(17)
C17 C18 . 1.5333(16)
C17 H17A . 0.99
C17 H17B . 0.99
C8 H8A . 0.99
C8 H8B . 0.99
C29 C28 . 1.387(2)
C29 C30 . 1.389(2)
C29 H29 . 0.95
C25 C30 . 1.384(2)
C25 C26 . 1.385(2)
C25 H25 . 0.95
C10 C11 . 1.5295(19)
C10 H10A . 0.99
C10 H10B . 0.99
C30 H30 . 0.95
C11 H11A . 0.99
C11 H11B . 0.99
C27 C26 . 1.387(2)
C27 C28 . 1.387(2)
C27 H27 . 0.95
C28 H28 . 0.95
C26 H26 . 0.95
C18 H18A . 0.99
C18 H18B . 0.99
C14 H14A . 0.99
C14 H14B . 0.99
C16 H16A . 0.99
C16 H16B . 0.99
C31 C32 . 1.382(2)
C31 C33 . 1.391(2)
C31 H31 . 0.95
C32 C33 2_666 1.391(2)
C32 H32 . 0.95
C33 C32 2_666 1.391(2)
C33 H33 . 0.95

loop_
_geom_hbond_atom_site_label_D
_geom_hbond_atom_site_label_H
_geom_hbond_atom_site_label_A
_geom_hbond_site_symmetry_A
_geom_hbond_distance_DH
_geom_hbond_distance_HA
_geom_hbond_distance_DA
_geom_hbond_angle_DHA
C3 H3 Cl2 2_676 0.95 2.76 3.6307(13) 153.4
C4 H4 Cl1 2_676 0.95 2.7 3.6209(13) 162.9
C6 H6 Cg1 1_555 0.95 2.78 3.5086(14) 135
C2 H2 Cg2 1_565 0.95 2.73 3.5869(15) 150

loop_
_geom_torsion_atom_site_label_1
_geom_torsion_atom_site_label_2
_geom_torsion_atom_site_label_3
_geom_torsion_atom_site_label_4
_geom_torsion_site_symmetry_4
_geom_torsion
C18 C13 P1 C19 . 169.93(8)
C14 C13 P1 C19 . 40.18(10)
C18 C13 P1 C7 . 53.70(9)
C14 C13 P1 C7 . -76.05(10)
C18 C13 P1 Ru1 . -71.90(8)
C14 C13 P1 Ru1 . 158.35(8)
C5 Ru1 P1 C19 . 21.52(6)
C1 Ru1 P1 C19 . -43.22(6)
C6 Ru1 P1 C19 . -5.15(6)
C2 Ru1 P1 C19 . -72.63(6)
C4 Ru1 P1 C19 . 17.21(11)
C3 Ru1 P1 C19 . -77.71(9)
Cl1 Ru1 P1 C19 . -163.64(4)
Cl2 Ru1 P1 C19 . 108.34(4)
C5 Ru1 P1 C13 . -93.20(6)
C1 Ru1 P1 C13 . -157.94(6)
C6 Ru1 P1 C13 . -119.87(6)
C2 Ru1 P1 C13 . 172.65(6)
C4 Ru1 P1 C13 . -97.51(11)
C3 Ru1 P1 C13 . 167.57(8)
Cl1 Ru1 P1 C13 . 81.64(4)
Cl2 Ru1 P1 C13 . -6.38(4)
C5 Ru1 P1 C7 . 144.49(6)
C1 Ru1 P1 C7 . 79.75(6)
C6 Ru1 P1 C7 . 117.83(6)
C2 Ru1 P1 C7 . 50.34(6)
C4 Ru1 P1 C7 . 140.19(11)
C3 Ru1 P1 C7 . 45.26(9)
Cl1 Ru1 P1 C7 . -40.66(4)
Cl2 Ru1 P1 C7 . -128.68(4)
C19 P1 C7 C12 . 80.39(9)
C13 P1 C7 C12 . -168.11(8)
Ru1 P1 C7 C12 . -41.99(9)
C19 P1 C7 C8 . -49.53(10)
C13 P1 C7 C8 . 61.97(10)
Ru1 P1 C7 C8 . -171.91(7)
C5 Ru1 C3 C4 . 28.75(8)
C1 Ru1 C3 C4 . 104.07(9)
C6 Ru1 C3 C4 . 66.10(8)
C2 Ru1 C3 C4 . 134.39(12)
P1 Ru1 C3 C4 . 141.96(7)
Cl1 Ru1 C3 C4 . -132.98(7)
Cl2 Ru1 C3 C4 . -44.80(8)
C5 Ru1 C3 C2 . -105.64(9)
C1 Ru1 C3 C2 . -30.32(8)
C6 Ru1 C3 C2 . -68.29(8)
C4 Ru1 C3 C2 . -134.39(12)
P1 Ru1 C3 C2 . 7.57(13)
Cl1 Ru1 C3 C2 . 92.63(8)
Cl2 Ru1 C3 C2 . -179.19(7)
C23 C24 C19 C20 . 0.15(18)
C23 C24 C19 P1 . 171.83(10)
C13 P1 C19 C20 . -142.05(10)
C7 P1 C19 C20 . -28.16(12)
Ru1 P1 C19 C20 . 96.50(10)
C13 P1 C19 C24 . 46.81(11)
C7 P1 C19 C24 . 160.70(9)
Ru1 P1 C19 C24 . -74.64(10)
C8 C7 C12 C11 . -56.30(14)
P1 C7 C12 C11 . 171.32(9)
C1 Ru1 C6 C5 . -132.16(11)
C2 Ru1 C6 C5 . -102.99(9)
C4 Ru1 C6 C5 . -30.27(8)
C3 Ru1 C6 C5 . -65.51(8)
P1 Ru1 C6 C5 . 141.19(7)
Cl1 Ru1 C6 C5 . -128.73(9)
Cl2 Ru1 C6 C5 . 48.78(8)
C5 Ru1 C6 C1 . 132.16(11)
C2 Ru1 C6 C1 . 29.17(7)
C4 Ru1 C6 C1 . 101.89(8)
C3 Ru1 C6 C1 . 66.65(7)
P1 Ru1 C6 C1 . -86.65(7)
Cl1 Ru1 C6 C1 . 3.44(14)
Cl2 Ru1 C6 C1 . -179.06(6)
C1 C6 C5 C4 . 5.21(18)
Ru1 C6 C5 C4 . 58.71(11)
C1 C6 C5 Ru1 . -53.49(10)
C1 Ru1 C5 C6 . 29.50(8)
C2 Ru1 C5 C6 . 66.63(8)
C4 Ru1 C5 C6 . 130.38(12)
C3 Ru1 C5 C6 . 103.09(9)
P1 Ru1 C5 C6 . -47.08(9)
Cl1 Ru1 C5 C6 . 143.65(7)
Cl2 Ru1 C5 C6 . -136.26(8)
C1 Ru1 C5 C4 . -100.88(9)
C6 Ru1 C5 C4 . -130.38(12)
C2 Ru1 C5 C4 . -63.75(8)
C3 Ru1 C5 C4 . -27.30(8)
P1 Ru1 C5 C4 . -177.46(6)
Cl1 Ru1 C5 C4 . 13.27(13)
Cl2 Ru1 C5 C4 . 93.36(7)
C19 C24 C23 C22 . -0.8(2)
C4 C3 C2 C1 . 3.99(18)
Ru1 C3 C2 C1 . 56.04(10)
C4 C3 C2 Ru1 . -52.05(11)
C5 Ru1 C2 C1 . -66.72(8)
C6 Ru1 C2 C1 . -29.53(8)
C4 Ru1 C2 C1 . -103.39(9)
C3 Ru1 C2 C1 . -130.37(12)
P1 Ru1 C2 C1 . 53.49(8)
Cl1 Ru1 C2 C1 . 141.32(7)
Cl2 Ru1 C2 C1 . -128.72(8)
C5 Ru1 C2 C3 . 63.64(8)
C1 Ru1 C2 C3 . 130.37(12)
C6 Ru1 C2 C3 . 100.84(9)
C4 Ru1 C2 C3 . 26.98(8)
P1 Ru1 C2 C3 . -176.14(7)
Cl1 Ru1 C2 C3 . -88.32(8)
Cl2 Ru1 C2 C3 . 1.64(14)
C3 C2 C1 C6 . -3.71(18)
Ru1 C2 C1 C6 . 53.97(10)
C3 C2 C1 Ru1 . -57.67(10)
C5 C6 C1 C2 . -0.86(18)
Ru1 C6 C1 C2 . -54.27(10)
C5 C6 C1 Ru1 . 53.41(10)
C5 Ru1 C1 C2 . 102.95(9)
C6 Ru1 C1 C2 . 132.15(11)
C4 Ru1 C1 C2 . 65.31(8)
C3 Ru1 C1 C2 . 30.20(8)
P1 Ru1 C1 C2 . -133.29(7)
Cl1 Ru1 C1 C2 . -46.40(8)
Cl2 Ru1 C1 C2 . 133.96(7)
C5 Ru1 C1 C6 . -29.20(7)
C2 Ru1 C1 C6 . -132.15(11)
C4 Ru1 C1 C6 . -66.84(8)
C3 Ru1 C1 C6 . -101.94(8)
P1 Ru1 C1 C6 . 94.57(7)
Cl1 Ru1 C1 C6 . -178.54(6)
Cl2 Ru1 C1 C6 . 1.81(12)
C24 C19 C20 C21 . 0.37(18)
P1 C19 C20 C21 . -170.69(10)
C22 C21 C20 C19 . -0.27(19)
C20 C21 C22 C23 . -0.4(2)
C24 C23 C22 C21 . 0.9(2)
C2 C3 C4 C5 . 0.32(18)
Ru1 C3 C4 C5 . -50.06(10)
C2 C3 C4 Ru1 . 50.38(11)
C6 C5 C4 C3 . -4.96(18)
Ru1 C5 C4 C3 . 52.19(11)
C6 C5 C4 Ru1 . -57.14(10)
C5 Ru1 C4 C3 . -133.75(12)
C1 Ru1 C4 C3 . -65.49(8)
C6 Ru1 C4 C3 . -103.44(9)
C2 Ru1 C4 C3 . -28.28(8)
P1 Ru1 C4 C3 . -127.73(10)
Cl1 Ru1 C4 C3 . 53.20(8)
Cl2 Ru1 C4 C3 . 140.87(7)
C1 Ru1 C4 C5 . 68.27(8)
C6 Ru1 C4 C5 . 30.32(8)
C2 Ru1 C4 C5 . 105.47(9)
C3 Ru1 C4 C5 . 133.75(12)
P1 Ru1 C4 C5 . 6.03(15)
Cl1 Ru1 C4 C5 . -173.04(7)
Cl2 Ru1 C4 C5 . -85.38(8)
C10 C9 C8 C7 . -55.01(15)
C12 C7 C8 C9 . 55.45(14)
P1 C7 C8 C9 . -172.95(9)
C8 C9 C10 C11 . 55.02(17)
C26 C25 C30 C29 . 0.5(2)
C28 C29 C30 C25 . 0.2(2)
C9 C10 C11 C12 . -56.16(17)
C7 C12 C11 C10 . 56.94(15)
C26 C27 C28 C29 . 0.3(2)
C30 C29 C28 C27 . -0.6(2)
C30 C25 C26 C27 . -0.7(2)
C28 C27 C26 C25 . 0.3(2)
C16 C17 C18 C13 . 57.64(13)
C14 C13 C18 C17 . -59.41(12)
P1 C13 C18 C17 . 166.81(8)
C16 C15 C14 C13 . -56.64(13)
C18 C13 C14 C15 . 58.94(13)
P1 C13 C14 C15 . -170.54(8)
C14 C15 C16 C17 . 55.08(13)
C18 C17 C16 C15 . -55.60(13)
C33 C31 C32 C33 2_666 -0.2(2)
C32 C31 C33 C32 2_666 0.2(2)
